data_4331085
loop_
_publ_author_name
'Heiko Kulinna'
'Thomas P. Spaniol'
'Laurent Maron'
'Jun Okuda'

_publ_contact_author_address
;
        Institute of Inorganic Chemistry
        RWTH Aachen University
        Landoltweg 1
        D-52056 Aachen
        Germany
;
_publ_contact_author_email jun.okuda@ac.rwth-aachen.de
_publ_contact_author_fax 0049-241-8092644
_publ_contact_author_name 'Jun Okuda'
_publ_contact_author_phone 0049-241-8094645
_publ_section_title
;
 Cationic Zirconium Hydrides Supported by an NNNN-Type Macrocyclic Ligand:
 Synthesis, Structure, and Reactivity
;
_journal_name_full 'Inorganic Chemistry'
_journal_page_first 12462
_journal_page_last 12472
_journal_paper_doi 10.1021/ic301880z
_journal_volume 51
_journal_year 2012
_chemical_formula_moiety 'C19 H47 N4 Si2 Zr, C24 H12 B Cl8'
_chemical_formula_sum 'C43 H59 B Cl8 N4 Si2 Zr'
_chemical_formula_weight 1073.75
_chemical_name_systematic
;
 ?
;
_space_group_IT_number 110
_symmetry_cell_setting tetragonal
_symmetry_space_group_name_Hall 'I 4bw -2c'
_symmetry_space_group_name_H-M 'I 41 c d'
_atom_sites_solution_hydrogens geom
_atom_sites_solution_primary direct
_atom_sites_solution_secondary difmap
_audit_creation_method SHELXL-97
_cell_angle_alpha 90.00
_cell_angle_beta 90.00
_cell_angle_gamma 90.00
_cell_formula_units_Z 16
_cell_length_a 24.293(2)
_cell_length_b 24.293(2)
_cell_length_c 34.827(3)
_cell_measurement_reflns_used 6125
_cell_measurement_temperature 100(2)
_cell_measurement_theta_max 18.77
_cell_measurement_theta_min 2.37
_cell_volume 20553(3)
_computing_cell_refinement 'Bruker SMART (2001)'
_computing_data_collection 'Bruker SMART (2001)'
_computing_data_reduction 'Bruker SAINT+ (1999)'
_computing_molecular_graphics 'ORTEP-III (Farrugia, 1999)'
_computing_structure_refinement 'SHELXL-97 (Sheldrick, 1997)'
_computing_structure_solution 'SIR-92 (Altomare 1992)'
_diffrn_ambient_temperature 100(2)
_diffrn_measured_fraction_theta_full 0.999
_diffrn_measured_fraction_theta_max 0.999
_diffrn_measurement_device_type 'APEX Area Detector'
_diffrn_measurement_method 'omega scans'
_diffrn_radiation_monochromator 'multilayer optics'
_diffrn_radiation_source 'INCOATEC microsource'
_diffrn_radiation_type MoK\a
_diffrn_radiation_wavelength 0.71073
_diffrn_reflns_av_R_equivalents 0.1540
_diffrn_reflns_av_sigmaI/netI 0.1109
_diffrn_reflns_limit_h_max 28
_diffrn_reflns_limit_h_min -28
_diffrn_reflns_limit_k_max 28
_diffrn_reflns_limit_k_min -27
_diffrn_reflns_limit_l_max 40
_diffrn_reflns_limit_l_min -40
_diffrn_reflns_number 78510
_diffrn_reflns_theta_full 24.73
_diffrn_reflns_theta_max 24.73
_diffrn_reflns_theta_min 1.67
_exptl_absorpt_coefficient_mu 0.711
_exptl_absorpt_correction_T_max 0.9586
_exptl_absorpt_correction_T_min 0.7993
_exptl_absorpt_correction_type multi-scan
_exptl_absorpt_process_details 'Platon Mulabs'
_exptl_crystal_colour colourless
_exptl_crystal_density_diffrn 1.388
_exptl_crystal_description needle
_exptl_crystal_F_000 8864
_exptl_crystal_size_max 0.33
_exptl_crystal_size_mid 0.08
_exptl_crystal_size_min 0.06
_refine_diff_density_max 0.564
_refine_diff_density_min -0.329
_refine_diff_density_rms 0.073
_refine_ls_abs_structure_details 'Flack H D (1983), Acta Cryst. A39, 876-881'
_refine_ls_abs_structure_Flack -0.07(8)
_refine_ls_extinction_method none
_refine_ls_goodness_of_fit_ref 0.921
_refine_ls_hydrogen_treatment constr
_refine_ls_matrix_type full
_refine_ls_number_parameters 521
_refine_ls_number_reflns 8772
_refine_ls_number_restraints 114
_refine_ls_restrained_S_all 0.921
_refine_ls_R_factor_all 0.1179
_refine_ls_R_factor_gt 0.0740
_refine_ls_shift/su_max 0.000
_refine_ls_shift/su_mean 0.000
_refine_ls_structure_factor_coef Fsqd
_refine_ls_weighting_details 'calc w=1/[\s^2^(Fo^2^)+(0.1006P)^2^+0.0000P] where P=(Fo^2^+2Fc^2^)/3'
_refine_ls_weighting_scheme calc
_refine_ls_wR_factor_gt 0.1670
_refine_ls_wR_factor_ref 0.1875
_reflns_number_gt 5226
_reflns_number_total 8772
_reflns_threshold_expression >2sigma(I)
_cod_data_source_file ic301880z_si_002_3.cif
_cod_data_source_block 2c
_cod_database_code 4331085

loop_
_symmetry_equiv_pos_as_xyz
'x, y, z'
'-x, -y, z'
'-y, x+1/2, z+1/4'
'y, -x+1/2, z+1/4'
'-x, y, z+1/2'
'x, -y, z+1/2'
'y+1/2, x, z+1/4'
'-y+1/2, -x, z+1/4'
'x+1/2, y+1/2, z+1/2'
'-x+1/2, -y+1/2, z+1/2'
'-y+1/2, x+1, z+3/4'
'y+1/2, -x+1, z+3/4'
'-x+1/2, y+1/2, z+1'
'x+1/2, -y+1/2, z+1'
'y+1, x+1/2, z+3/4'
'-y+1, -x+1/2, z+3/4'

loop_
_atom_site_label
_atom_site_type_symbol
_atom_site_fract_x
_atom_site_fract_y
_atom_site_fract_z
_atom_site_U_iso_or_equiv
_atom_site_adp_type
_atom_site_occupancy
_atom_site_symmetry_multiplicity
_atom_site_calc_flag
_atom_site_refinement_flags
_atom_site_disorder_assembly
_atom_site_disorder_group
Zr1 Zr 0.47871(3) 0.73669(4) 0.49974(3) 0.0452(2) Uani 1 1 d . . .
Si1 Si 0.58186(11) 0.84238(12) 0.50506(9) 0.0584(8) Uani 1 1 d D . .
Si2 Si 0.52362(15) 0.70119(13) 0.59406(9) 0.0659(9) Uani 1 1 d D . .
Cl1 Cl 0.73394(15) 0.36060(13) 0.40697(10) 0.0942(12) Uani 1 1 d . . .
Cl2 Cl 0.57407(13) 0.51176(13) 0.40668(10) 0.0901(12) Uani 1 1 d . . .
Cl3 Cl 0.71966(12) 0.70318(10) 0.59831(7) 0.0629(8) Uani 1 1 d . . .
Cl4 Cl 0.71057(11) 0.71925(10) 0.44432(7) 0.0572(7) Uani 1 1 d . . .
Cl5 Cl 0.56915(12) 0.49468(13) 0.61123(10) 0.0842(10) Uani 1 1 d . . .
Cl6 Cl 0.73113(14) 0.34587(15) 0.60413(12) 0.1035(13) Uani 1 1 d . . .
Cl7 Cl 0.92670(13) 0.53592(16) 0.43869(9) 0.0949(11) Uani 1 1 d . . .
Cl8 Cl 0.92167(12) 0.52350(15) 0.59132(8) 0.0837(10) Uani 1 1 d . . .
B1 B 0.7339(4) 0.5222(4) 0.5117(3) 0.032(2) Uiso 1 1 d . . .
N1A N 0.4156(7) 0.6644(7) 0.4943(5) 0.045(5) Uiso 0.460(9) 1 d PD A 1
N2A N 0.3902(10) 0.7859(9) 0.4994(7) 0.079(8) Uiso 0.460(9) 1 d PD A 1
N3A N 0.4575(11) 0.7694(11) 0.4431(8) 0.068(11) Uiso 0.460(9) 1 d PD A 1
N4A N 0.5164(7) 0.6740(7) 0.4501(6) 0.054(6) Uiso 0.460(9) 1 d PD A 1
C1A C 0.3617(10) 0.6866(11) 0.5050(10) 0.092(10) Uiso 0.460(9) 1 d PD A 1
H1A H 0.3594 0.6882 0.5333 0.111 Uiso 0.460(9) 1 calc PR A 1
H1B H 0.3329 0.6608 0.4959 0.111 Uiso 0.460(9) 1 calc PR A 1
C2A C 0.3494(11) 0.7429(10) 0.4892(9) 0.092(9) Uiso 0.460(9) 1 d PD A 1
H2A H 0.3473 0.7404 0.4608 0.111 Uiso 0.460(9) 1 calc PR A 1
H2B H 0.3128 0.7547 0.4986 0.111 Uiso 0.460(9) 1 calc PR A 1
C3A C 0.3907(11) 0.8302(10) 0.4702(6) 0.074(8) Uiso 0.460(9) 1 d PD A 1
H3A H 0.4148 0.8608 0.4787 0.088 Uiso 0.460(9) 1 calc PR A 1
H3B H 0.3530 0.8449 0.4665 0.088 Uiso 0.460(9) 1 calc PR A 1
C4A C 0.4121(11) 0.8061(11) 0.4329(7) 0.084(8) Uiso 0.460(9) 1 d PD A 1
H4A H 0.3827 0.7853 0.4196 0.101 Uiso 0.460(9) 1 calc PR A 1
H4B H 0.4252 0.8357 0.4157 0.101 Uiso 0.460(9) 1 calc PR A 1
C5A C 0.4816(11) 0.7489(13) 0.4068(7) 0.073(9) Uiso 0.460(9) 1 d PD A 1
H5A H 0.4957 0.7800 0.3913 0.088 Uiso 0.460(9) 1 calc PR A 1
H5B H 0.4534 0.7292 0.3916 0.088 Uiso 0.460(9) 1 calc PR A 1
C6A C 0.5286(10) 0.7098(9) 0.4174(6) 0.064(7) Uiso 0.460(9) 1 d PD A 1
H6A H 0.5374 0.6866 0.3949 0.077 Uiso 0.460(9) 1 calc PR A 1
H6B H 0.5617 0.7319 0.4235 0.077 Uiso 0.460(9) 1 calc PR A 1
C7A C 0.4749(7) 0.6313(9) 0.4416(7) 0.058(6) Uiso 0.460(9) 1 d PD A 1
H7A H 0.4865 0.5967 0.4542 0.069 Uiso 0.460(9) 1 calc PR A 1
H7B H 0.4747 0.6247 0.4136 0.069 Uiso 0.460(9) 1 calc PR A 1
C8A C 0.4161(10) 0.6440(12) 0.4542(6) 0.088(9) Uiso 0.460(9) 1 d PD A 1
H8A H 0.4000 0.6722 0.4370 0.106 Uiso 0.460(9) 1 calc PR A 1
H8B H 0.3934 0.6103 0.4523 0.106 Uiso 0.460(9) 1 calc PR A 1
C9A C 0.3728(14) 0.8095(13) 0.5358(8) 0.080(11) Uiso 0.460(9) 1 d PD A 1
H9A H 0.3395 0.8315 0.5319 0.119 Uiso 0.460(9) 1 calc PR A 1
H9B H 0.4021 0.8329 0.5460 0.119 Uiso 0.460(9) 1 calc PR A 1
H9C H 0.3649 0.7798 0.5541 0.119 Uiso 0.460(9) 1 calc PR A 1
C10A C 0.4236(11) 0.6175(9) 0.5188(8) 0.078(8) Uiso 0.460(9) 1 d PD A 1
H10A H 0.4149 0.6275 0.5454 0.118 Uiso 0.460(9) 1 calc PR A 1
H10B H 0.4620 0.6054 0.5172 0.118 Uiso 0.460(9) 1 calc PR A 1
H10C H 0.3994 0.5875 0.5106 0.118 Uiso 0.460(9) 1 calc PR A 1
C11A C 0.5716(7) 0.6538(9) 0.4523(7) 0.040(5) Uiso 0.460(9) 1 d PD A 1
H11A H 0.5800 0.6434 0.4788 0.060 Uiso 0.460(9) 1 calc PR A 1
H11B H 0.5972 0.6827 0.4439 0.060 Uiso 0.460(9) 1 calc PR A 1
H11C H 0.5756 0.6216 0.4356 0.060 Uiso 0.460(9) 1 calc PR A 1
N1B N 0.4297(6) 0.6667(6) 0.5086(5) 0.049(4) Uiso 0.540(9) 1 d PD A 2
N2B N 0.3882(6) 0.7747(5) 0.5114(4) 0.038(4) Uiso 0.540(9) 1 d PD A 2
N3B N 0.4472(8) 0.7608(7) 0.4404(6) 0.055(8) Uiso 0.540(9) 1 d PD A 2
N4B N 0.5131(7) 0.6585(7) 0.4620(5) 0.060(5) Uiso 0.540(9) 1 d PD A 2
C1B C 0.3723(7) 0.6750(8) 0.5208(6) 0.058(6) Uiso 0.540(9) 1 d PD A 2
H1C H 0.3633 0.6480 0.5412 0.069 Uiso 0.540(9) 1 calc PR A 2
H1D H 0.3476 0.6678 0.4987 0.069 Uiso 0.540(9) 1 calc PR A 2
C2B C 0.3614(8) 0.7326(6) 0.5359(5) 0.054(5) Uiso 0.540(9) 1 d PD A 2
H2C H 0.3213 0.7394 0.5366 0.064 Uiso 0.540(9) 1 calc PR A 2
H2D H 0.3757 0.7357 0.5624 0.064 Uiso 0.540(9) 1 calc PR A 2
C3B C 0.3607(8) 0.7796(9) 0.4732(5) 0.068(6) Uiso 0.540(9) 1 d PD A 2
H3C H 0.3594 0.8190 0.4661 0.081 Uiso 0.540(9) 1 calc PR A 2
H3D H 0.3222 0.7667 0.4758 0.081 Uiso 0.540(9) 1 calc PR A 2
C4B C 0.3876(7) 0.7479(9) 0.4404(6) 0.075(6) Uiso 0.540(9) 1 d PD A 2
H4C H 0.3820 0.7079 0.4440 0.091 Uiso 0.540(9) 1 calc PR A 2
H4D H 0.3709 0.7588 0.4156 0.091 Uiso 0.540(9) 1 calc PR A 2
C5B C 0.4784(9) 0.7256(8) 0.4130(7) 0.067(7) Uiso 0.540(9) 1 d PD A 2
H5C H 0.5163 0.7400 0.4105 0.081 Uiso 0.540(9) 1 calc PR A 2
H5D H 0.4607 0.7274 0.3875 0.081 Uiso 0.540(9) 1 calc PR A 2
C6B C 0.4808(10) 0.6659(9) 0.4261(6) 0.090(8) Uiso 0.540(9) 1 d PD A 2
H6C H 0.4429 0.6523 0.4304 0.108 Uiso 0.540(9) 1 calc PR A 2
H6D H 0.4975 0.6433 0.4055 0.108 Uiso 0.540(9) 1 calc PR A 2
C7B C 0.4991(9) 0.6060(9) 0.4817(7) 0.091(8) Uiso 0.540(9) 1 d PD A 2
H7C H 0.5239 0.6002 0.5039 0.110 Uiso 0.540(9) 1 calc PR A 2
H7D H 0.5035 0.5746 0.4638 0.110 Uiso 0.540(9) 1 calc PR A 2
C8B C 0.4401(8) 0.6098(7) 0.4951(7) 0.074(6) Uiso 0.540(9) 1 d PD A 2
H8C H 0.4148 0.6006 0.4738 0.089 Uiso 0.540(9) 1 calc PR A 2
H8D H 0.4336 0.5834 0.5163 0.089 Uiso 0.540(9) 1 calc PR A 2
C9B C 0.3830(10) 0.8274(8) 0.5313(7) 0.063(7) Uiso 0.540(9) 1 d PD A 2
H9D H 0.3447 0.8400 0.5300 0.095 Uiso 0.540(9) 1 calc PR A 2
H9E H 0.4070 0.8547 0.5190 0.095 Uiso 0.540(9) 1 calc PR A 2
H9F H 0.3939 0.8229 0.5582 0.095 Uiso 0.540(9) 1 calc PR A 2
C10B C 0.4565(11) 0.8169(8) 0.4286(7) 0.085(7) Uiso 0.540(9) 1 d PD A 2
H10D H 0.4483 0.8205 0.4011 0.127 Uiso 0.540(9) 1 calc PR A 2
H10E H 0.4950 0.8267 0.4332 0.127 Uiso 0.540(9) 1 calc PR A 2
H10F H 0.4324 0.8415 0.4433 0.127 Uiso 0.540(9) 1 calc PR A 2
C11B C 0.5684(9) 0.6394(13) 0.4671(9) 0.102(11) Uiso 0.540(9) 1 d PD A 2
H11D H 0.5682 0.6060 0.4829 0.153 Uiso 0.540(9) 1 calc PR A 2
H11E H 0.5901 0.6680 0.4800 0.153 Uiso 0.540(9) 1 calc PR A 2
H11F H 0.5847 0.6312 0.4420 0.153 Uiso 0.540(9) 1 calc PR A 2
C12A C 0.5622(9) 0.7710(9) 0.4861(8) 0.059(6) Uiso 0.541(15) 1 d P A 1
H12A H 0.5899 0.7445 0.4958 0.071 Uiso 0.541(15) 1 calc PR A 1
H12B H 0.5659 0.7719 0.4578 0.071 Uiso 0.541(15) 1 calc PR A 1
C13A C 0.5261(7) 0.8887(7) 0.5136(6) 0.062(6) Uiso 0.541(15) 1 d PD A 1
H13A H 0.4979 0.8837 0.4938 0.093 Uiso 0.541(15) 1 calc PR A 1
H13B H 0.5397 0.9267 0.5128 0.093 Uiso 0.541(15) 1 calc PR A 1
H13C H 0.5102 0.8812 0.5389 0.093 Uiso 0.541(15) 1 calc PR A 1
C14A C 0.6272(10) 0.8705(12) 0.4669(7) 0.117(11) Uiso 0.541(15) 1 d PD A 1
H14A H 0.6046 0.8830 0.4453 0.175 Uiso 0.541(15) 1 calc PR A 1
H14B H 0.6525 0.8417 0.4581 0.175 Uiso 0.541(15) 1 calc PR A 1
H14C H 0.6483 0.9015 0.4772 0.175 Uiso 0.541(15) 1 calc PR A 1
C15A C 0.6262(10) 0.8385(11) 0.5478(6) 0.087(8) Uiso 0.541(15) 1 d PD A 1
H15A H 0.6412 0.8750 0.5535 0.131 Uiso 0.541(15) 1 calc PR A 1
H15B H 0.6565 0.8127 0.5430 0.131 Uiso 0.541(15) 1 calc PR A 1
H15C H 0.6045 0.8256 0.5698 0.131 Uiso 0.541(15) 1 calc PR A 1
C12B C 0.5667(8) 0.7704(9) 0.5024(8) 0.043(6) Uiso 0.459(15) 1 d P A 2
H12C H 0.5845 0.7530 0.5250 0.052 Uiso 0.459(15) 1 calc PR A 2
H12D H 0.5861 0.7561 0.4795 0.052 Uiso 0.459(15) 1 calc PR A 2
C13B C 0.5354(9) 0.8760(10) 0.5409(7) 0.067(8) Uiso 0.459(15) 1 d PD A 2
H13D H 0.5457 0.9148 0.5438 0.100 Uiso 0.459(15) 1 calc PR A 2
H13E H 0.5389 0.8573 0.5657 0.100 Uiso 0.459(15) 1 calc PR A 2
H13F H 0.4972 0.8735 0.5320 0.100 Uiso 0.459(15) 1 calc PR A 2
C14B C 0.5646(12) 0.8781(11) 0.4601(6) 0.087(9) Uiso 0.459(15) 1 d PD A 2
H14D H 0.5379 0.8561 0.4456 0.130 Uiso 0.459(15) 1 calc PR A 2
H14E H 0.5981 0.8829 0.4447 0.130 Uiso 0.459(15) 1 calc PR A 2
H14F H 0.5488 0.9142 0.4660 0.130 Uiso 0.459(15) 1 calc PR A 2
C15B C 0.6508(7) 0.8596(10) 0.5216(7) 0.068(7) Uiso 0.459(15) 1 d PD A 2
H15D H 0.6578 0.8988 0.5172 0.101 Uiso 0.459(15) 1 calc PR A 2
H15E H 0.6778 0.8376 0.5075 0.101 Uiso 0.459(15) 1 calc PR A 2
H15F H 0.6537 0.8516 0.5491 0.101 Uiso 0.459(15) 1 calc PR A 2
C16A C 0.4946(11) 0.7589(11) 0.5648(6) 0.050(8) Uiso 0.51(5) 1 d P A 1
H16A H 0.5203 0.7905 0.5660 0.060 Uiso 0.51(5) 1 calc PR A 1
H16B H 0.4594 0.7708 0.5765 0.060 Uiso 0.51(5) 1 calc PR A 1
C17A C 0.5663(11) 0.7309(13) 0.6339(7) 0.072(6) Uiso 0.51(5) 1 d PD A 1
H17A H 0.5981 0.7502 0.6230 0.109 Uiso 0.51(5) 1 calc PR A 1
H17B H 0.5792 0.7012 0.6506 0.109 Uiso 0.51(5) 1 calc PR A 1
H17C H 0.5440 0.7568 0.6488 0.109 Uiso 0.51(5) 1 calc PR A 1
C18A C 0.4670(9) 0.6584(11) 0.6135(9) 0.072(6) Uiso 0.51(5) 1 d PD A 1
H18A H 0.4818 0.6231 0.6223 0.109 Uiso 0.51(5) 1 calc PR A 1
H18B H 0.4396 0.6520 0.5933 0.109 Uiso 0.51(5) 1 calc PR A 1
H18C H 0.4497 0.6776 0.6351 0.109 Uiso 0.51(5) 1 calc PR A 1
C19A C 0.5650(12) 0.6469(10) 0.5697(9) 0.072(6) Uiso 0.51(5) 1 d PD A 1
H19A H 0.5911 0.6642 0.5519 0.109 Uiso 0.51(5) 1 calc PR A 1
H19B H 0.5404 0.6224 0.5554 0.109 Uiso 0.51(5) 1 calc PR A 1
H19C H 0.5852 0.6256 0.5890 0.109 Uiso 0.51(5) 1 calc PR A 1
C16B C 0.4735(13) 0.7361(14) 0.5610(7) 0.060(9) Uiso 0.49(5) 1 d P A 2
H16C H 0.4725 0.7751 0.5690 0.072 Uiso 0.49(5) 1 calc PR A 2
H16D H 0.4369 0.7206 0.5672 0.072 Uiso 0.49(5) 1 calc PR A 2
C17B C 0.5629(14) 0.7495(15) 0.6243(11) 0.096(7) Uiso 0.49(5) 1 d PD A 2
H17D H 0.5374 0.7739 0.6379 0.143 Uiso 0.49(5) 1 calc PR A 2
H17E H 0.5875 0.7715 0.6081 0.143 Uiso 0.49(5) 1 calc PR A 2
H17F H 0.5848 0.7287 0.6430 0.143 Uiso 0.49(5) 1 calc PR A 2
C18B C 0.4757(13) 0.6637(15) 0.6265(10) 0.096(7) Uiso 0.49(5) 1 d PD A 2
H18D H 0.4914 0.6277 0.6330 0.143 Uiso 0.49(5) 1 calc PR A 2
H18E H 0.4403 0.6585 0.6135 0.143 Uiso 0.49(5) 1 calc PR A 2
H18F H 0.4701 0.6851 0.6500 0.143 Uiso 0.49(5) 1 calc PR A 2
C19B C 0.5748(15) 0.6604(14) 0.5658(11) 0.096(7) Uiso 0.49(5) 1 d PD A 2
H19D H 0.5991 0.6855 0.5517 0.143 Uiso 0.49(5) 1 calc PR A 2
H19E H 0.5554 0.6366 0.5475 0.143 Uiso 0.49(5) 1 calc PR A 2
H19F H 0.5967 0.6376 0.5832 0.143 Uiso 0.49(5) 1 calc PR A 2
C20 C 0.7072(3) 0.4936(3) 0.4732(2) 0.034(2) Uani 1 1 d . . .
C21 C 0.7305(4) 0.4462(4) 0.4572(3) 0.043(2) Uani 1 1 d . . .
H21 H 0.7635 0.4313 0.4675 0.052 Uiso 1 1 calc R . .
C22 C 0.7049(5) 0.4212(4) 0.4264(3) 0.059(3) Uani 1 1 d . . .
C23 C 0.6585(5) 0.4408(4) 0.4092(3) 0.064(3) Uani 1 1 d . . .
H23 H 0.6428 0.4236 0.3873 0.077 Uiso 1 1 calc R . .
C24 C 0.6359(4) 0.4868(4) 0.4255(3) 0.057(3) Uani 1 1 d . . .
C25 C 0.6581(3) 0.5120(4) 0.4573(2) 0.040(2) Uani 1 1 d . . .
H25 H 0.6397 0.5425 0.4685 0.048 Uiso 1 1 calc R . .
C26 C 0.7227(3) 0.5889(3) 0.5145(2) 0.0297(19) Uani 1 1 d . . .
C27 C 0.7226(3) 0.6161(3) 0.5502(2) 0.035(2) Uani 1 1 d . . .
H27 H 0.7251 0.5946 0.5729 0.042 Uiso 1 1 calc R . .
C28 C 0.7191(4) 0.6717(3) 0.5534(2) 0.037(2) Uani 1 1 d . . .
C29 C 0.7143(3) 0.7045(3) 0.5211(3) 0.041(2) Uani 1 1 d . . .
H29 H 0.7108 0.7433 0.5232 0.049 Uiso 1 1 calc R . .
C30 C 0.7148(3) 0.6789(3) 0.4853(3) 0.038(2) Uani 1 1 d . . .
C31 C 0.7186(3) 0.6218(3) 0.4817(3) 0.037(2) Uani 1 1 d . . .
H31 H 0.7183 0.6053 0.4570 0.045 Uiso 1 1 calc R . .
C32 C 0.7060(3) 0.4882(3) 0.5477(2) 0.0315(19) Uani 1 1 d . . .
C33 C 0.6558(3) 0.5041(4) 0.5634(2) 0.039(2) Uani 1 1 d . . .
H33 H 0.6383 0.5367 0.5545 0.046 Uiso 1 1 calc R . .
C34 C 0.6309(4) 0.4724(4) 0.5922(3) 0.047(3) Uani 1 1 d . . .
C35 C 0.6541(4) 0.4253(4) 0.6056(3) 0.052(3) Uani 1 1 d . . .
H35 H 0.6373 0.4044 0.6253 0.062 Uiso 1 1 calc R . .
C36 C 0.7032(4) 0.4093(4) 0.5892(3) 0.055(3) Uani 1 1 d . . .
C37 C 0.7285(4) 0.4396(4) 0.5611(3) 0.043(2) Uani 1 1 d . . .
H37 H 0.7624 0.4270 0.5507 0.052 Uiso 1 1 calc R . .
C38 C 0.8009(3) 0.5195(3) 0.5127(2) 0.0320(18) Uani 1 1 d . . .
C39 C 0.8322(4) 0.5242(4) 0.4793(3) 0.042(2) Uani 1 1 d . . .
H39 H 0.8144 0.5250 0.4550 0.051 Uiso 1 1 calc R . .
C40 C 0.8890(4) 0.5276(4) 0.4810(3) 0.053(3) Uani 1 1 d . . .
C41 C 0.9170(4) 0.5262(4) 0.5143(3) 0.054(3) Uani 1 1 d . . .
H41 H 0.9560 0.5282 0.5148 0.065 Uiso 1 1 calc R . .
C42 C 0.8865(4) 0.5218(4) 0.5483(3) 0.048(2) Uani 1 1 d . . .
C43 C 0.8299(3) 0.5183(4) 0.5470(3) 0.039(2) Uani 1 1 d . . .
H43 H 0.8101 0.5149 0.5704 0.047 Uiso 1 1 calc R . .

loop_
_atom_site_aniso_label
_atom_site_aniso_U_11
_atom_site_aniso_U_22
_atom_site_aniso_U_33
_atom_site_aniso_U_23
_atom_site_aniso_U_13
_atom_site_aniso_U_12
Zr1 0.0379(5) 0.0377(5) 0.0599(6) -0.0108(4) -0.0048(5) -0.0026(4)
Si1 0.0550(16) 0.0520(16) 0.068(2) -0.0002(15) -0.0063(16) -0.0160(13)
Si2 0.088(2) 0.0558(19) 0.0537(19) 0.0074(15) -0.0027(17) -0.0088(17)
Cl1 0.108(3) 0.066(2) 0.108(3) -0.0528(18) -0.031(2) 0.0371(18)
Cl2 0.085(2) 0.071(2) 0.114(3) -0.0442(18) -0.067(2) 0.0289(16)
Cl3 0.097(2) 0.0420(14) 0.0496(16) -0.0162(12) -0.0020(14) -0.0045(13)
Cl4 0.0650(17) 0.0475(14) 0.0591(16) 0.0203(12) -0.0088(13) 0.0017(12)
Cl5 0.0630(18) 0.0675(19) 0.122(3) -0.0230(18) 0.0541(18) -0.0081(15)
Cl6 0.077(2) 0.090(2) 0.144(3) 0.077(2) 0.024(2) 0.0184(17)
Cl7 0.068(2) 0.142(3) 0.075(2) -0.014(2) 0.0379(17) -0.023(2)
Cl8 0.0504(17) 0.132(3) 0.068(2) 0.0014(19) -0.0271(14) -0.0022(17)
C20 0.037(5) 0.023(4) 0.042(5) 0.002(4) -0.002(4) 0.001(4)
C21 0.049(6) 0.033(5) 0.048(6) -0.009(4) -0.008(5) 0.013(4)
C22 0.074(8) 0.034(5) 0.069(7) -0.026(5) -0.004(6) 0.019(5)
C23 0.071(8) 0.059(7) 0.062(7) -0.028(6) -0.032(6) 0.014(6)
C24 0.057(6) 0.040(6) 0.073(7) -0.009(5) -0.029(5) 0.015(5)
C25 0.033(5) 0.041(5) 0.047(6) -0.011(4) -0.012(4) 0.002(4)
C26 0.022(4) 0.029(4) 0.038(5) -0.010(4) -0.007(4) 0.001(3)
C27 0.042(5) 0.035(5) 0.029(5) 0.001(4) -0.002(4) 0.001(4)
C28 0.047(5) 0.036(5) 0.028(5) -0.007(4) 0.000(4) -0.001(4)
C29 0.032(5) 0.023(5) 0.067(6) 0.001(5) 0.001(4) 0.002(4)
C30 0.033(5) 0.032(5) 0.050(6) 0.013(4) -0.005(4) 0.003(4)
C31 0.029(5) 0.043(5) 0.041(5) 0.001(4) -0.005(4) 0.006(4)
C32 0.031(5) 0.027(5) 0.037(5) -0.009(4) -0.001(4) -0.005(4)
C33 0.039(5) 0.040(5) 0.038(5) -0.004(4) 0.001(4) -0.001(4)
C34 0.033(5) 0.062(7) 0.046(6) -0.022(5) 0.013(4) -0.020(5)
C35 0.059(7) 0.052(6) 0.044(6) 0.011(5) 0.003(5) -0.009(5)
C36 0.038(6) 0.053(6) 0.073(7) 0.019(5) 0.002(5) -0.005(5)
C37 0.035(5) 0.038(5) 0.057(6) 0.012(5) 0.011(4) 0.005(4)
C38 0.033(4) 0.028(4) 0.035(5) -0.001(4) 0.001(4) -0.002(3)
C39 0.039(5) 0.055(6) 0.032(5) -0.003(4) 0.006(4) -0.003(4)
C40 0.044(6) 0.066(7) 0.050(7) -0.012(5) 0.016(5) -0.014(5)
C41 0.035(5) 0.051(6) 0.076(8) -0.014(6) 0.011(6) -0.003(4)
C42 0.038(5) 0.045(6) 0.062(7) -0.004(5) -0.014(5) 0.002(4)
C43 0.028(5) 0.052(6) 0.037(5) -0.001(4) -0.002(4) 0.002(4)

loop_
_atom_type_symbol
_atom_type_description
_atom_type_scat_dispersion_real
_atom_type_scat_dispersion_imag
_atom_type_scat_source
C C 0.0033 0.0016 'International Tables Vol C Tables 4.2.6.8 and 6.1.1.4'
H H 0.0000 0.0000 'International Tables Vol C Tables 4.2.6.8 and 6.1.1.4'
B B 0.0013 0.0007 'International Tables Vol C Tables 4.2.6.8 and 6.1.1.4'
Cl Cl 0.1484 0.1585 'International Tables Vol C Tables 4.2.6.8 and 6.1.1.4'
N N 0.0061 0.0033 'International Tables Vol C Tables 4.2.6.8 and 6.1.1.4'
Si Si 0.0817 0.0704 'International Tables Vol C Tables 4.2.6.8 and 6.1.1.4'
Zr Zr -2.9673 0.5597 'International Tables Vol C Tables 4.2.6.8 and 6.1.1.4'

loop_
_geom_angle_atom_site_label_1
_geom_angle_atom_site_label_2
_geom_angle_atom_site_label_3
_geom_angle
N1B Zr1 C16B 79.3(12)
N3A Zr1 C12A 83.5(10)
N1B Zr1 N3B 98.7(7)
C16B Zr1 N3B 152.4(7)
N1B Zr1 C12B 144.3(7)
C16B Zr1 C12B 91.0(12)
N3B Zr1 C12B 105.0(8)
N3A Zr1 N1A 92.6(9)
C12A Zr1 N1A 148.7(7)
N3A Zr1 C16A 145.1(9)
C12A Zr1 C16A 88.3(10)
N1A Zr1 C16A 110.9(9)
N1B Zr1 N2B 76.7(5)
C16B Zr1 N2B 77.4(7)
N3B Zr1 N2B 75.4(5)
C12B Zr1 N2B 134.9(6)
N1B Zr1 N4B 69.2(5)
C16B Zr1 N4B 123.3(8)
N3B Zr1 N4B 80.1(6)
C12B Zr1 N4B 88.9(7)
N2B Zr1 N4B 133.9(5)
N3A Zr1 N2A 67.3(8)
C12A Zr1 N2A 127.5(8)
N1A Zr1 N2A 78.0(6)
C16A Zr1 N2A 92.0(7)
N3A Zr1 N4A 71.4(7)
C12A Zr1 N4A 75.3(7)
N1A Zr1 N4A 74.1(5)
C16A Zr1 N4A 138.5(6)
N2A Zr1 N4A 128.2(7)
C12B Si1 C15B 115.4(11)
C12B Si1 C14B 111.7(13)
C15B Si1 C14B 111.8(12)
C13A Si1 C15A 109.9(10)
C13A Si1 C14A 109.7(12)
C15A Si1 C14A 104.5(12)
C12B Si1 C13B 109.7(11)
C15B Si1 C13B 104.1(12)
C14B Si1 C13B 103.0(12)
C13A Si1 C12A 116.1(9)
C15A Si1 C12A 112.2(11)
C14A Si1 C12A 103.5(12)
C17B Si2 C18B 106.8(15)
C18A Si2 C19A 99.8(15)
C17B Si2 C19B 107.1(18)
C18B Si2 C19B 118.4(19)
C18A Si2 C16A 109.8(12)
C19A Si2 C16A 119.1(13)
C18A Si2 C17A 110.9(11)
C19A Si2 C17A 108.1(14)
C16A Si2 C17A 108.8(10)
C17B Si2 C16B 113.5(13)
C18B Si2 C16B 100.8(14)
C19B Si2 C16B 110.3(16)
C38 B1 C20 113.2(7)
C38 B1 C32 112.1(7)
C20 B1 C32 104.2(6)
C38 B1 C26 101.7(6)
C20 B1 C26 113.5(7)
C32 B1 C26 112.4(7)
C10A N1A C1A 105.3(18)
C10A N1A C8A 107(2)
C1A N1A C8A 112(2)
C10A N1A Zr1 117.3(16)
C1A N1A Zr1 106.9(15)
C8A N1A Zr1 108.7(14)
C9A N2A C3A 108(2)
C9A N2A C2A 107(2)
C3A N2A C2A 111(2)
C9A N2A Zr1 116.2(19)
C3A N2A Zr1 110.5(16)
C2A N2A Zr1 104.0(16)
C4A N3A C5A 107(2)
C4A N3A Zr1 128.2(17)
C5A N3A Zr1 123.7(16)
C11A N4A C6A 93.2(16)
C11A N4A C7A 114.3(17)
C6A N4A C7A 113.7(19)
C11A N4A Zr1 121.3(14)
C6A N4A Zr1 104.6(13)
C7A N4A Zr1 108.5(12)
N1A C1A C2A 115(2)
N1A C1A H1A 108.6
C2A C1A H1A 108.6
N1A C1A H1B 108.6
C2A C1A H1B 108.6
H1A C1A H1B 107.5
N2A C2A C1A 115(2)
N2A C2A H2A 108.6
C1A C2A H2A 108.6
N2A C2A H2B 108.6
C1A C2A H2B 108.6
H2A C2A H2B 107.5
N2A C3A C4A 108(2)
N2A C3A H3A 110.1
C4A C3A H3A 110.1
N2A C3A H3B 110.1
C4A C3A H3B 110.1
H3A C3A H3B 108.4
N3A C4A C3A 107(2)
N3A C4A H4A 110.4
C3A C4A H4A 110.4
N3A C4A H4B 110.4
C3A C4A H4B 110.4
H4A C4A H4B 108.6
N3A C5A C6A 107(2)
N3A C5A H5A 110.3
C6A C5A H5A 110.3
N3A C5A H5B 110.3
C6A C5A H5B 110.3
H5A C5A H5B 108.5
N4A C6A C5A 114(2)
N4A C6A H6A 108.8
C5A C6A H6A 108.8
N4A C6A H6B 108.8
C5A C6A H6B 108.8
H6A C6A H6B 107.7
N4A C7A C8A 116.2(18)
N4A C7A H7A 108.2
C8A C7A H7A 108.2
N4A C7A H7B 108.2
C8A C7A H7B 108.2
H7A C7A H7B 107.4
N1A C8A C7A 110.3(18)
N1A C8A H8A 109.6
C7A C8A H8A 109.6
N1A C8A H8B 109.6
C7A C8A H8B 109.6
H8A C8A H8B 108.1
C1B N1B C8B 112.3(15)
C1B N1B Zr1 117.9(11)
C8B N1B Zr1 127.9(12)
C9B N2B C2B 107.1(15)
C9B N2B C3B 108.3(15)
C2B N2B C3B 111.8(15)
C9B N2B Zr1 119.5(12)
C2B N2B Zr1 103.5(10)
C3B N2B Zr1 106.7(10)
C10B N3B C4B 110.7(19)
C10B N3B C5B 106.3(17)
C4B N3B C5B 112.1(18)
C10B N3B Zr1 116.7(16)
C4B N3B Zr1 105.9(14)
C5B N3B Zr1 105.1(13)
C11B N4B C6B 130(2)
C11B N4B C7B 83.1(18)
C6B N4B C7B 111.8(18)
C11B N4B Zr1 120.1(16)
C6B N4B Zr1 100.2(12)
C7B N4B Zr1 109.8(13)
N1B C1B C2B 113.0(15)
N1B C1B H1C 109.0
C2B C1B H1C 109.0
N1B C1B H1D 109.0
C2B C1B H1D 109.0
H1C C1B H1D 107.8
N2B C2B C1B 111.2(14)
N2B C2B H2C 109.4
C1B C2B H2C 109.4
N2B C2B H2D 109.4
C1B C2B H2D 109.4
H2C C2B H2D 108.0
N2B C3B C4B 115.8(15)
N2B C3B H3C 108.3
C4B C3B H3C 108.3
N2B C3B H3D 108.3
C4B C3B H3D 108.3
H3C C3B H3D 107.4
N3B C4B C3B 108.2(16)
N3B C4B H4C 110.0
C3B C4B H4C 110.0
N3B C4B H4D 110.0
C3B C4B H4D 110.0
H4C C4B H4D 108.4
N3B C5B C6B 112.1(19)
N3B C5B H5C 109.2
C6B C5B H5C 109.2
N3B C5B H5D 109.2
C6B C5B H5D 109.2
H5C C5B H5D 107.9
N4B C6B C5B 112.8(19)
N4B C6B H6C 109.0
C5B C6B H6C 109.0
N4B C6B H6D 109.0
C5B C6B H6D 109.0
H6C C6B H6D 107.8
N4B C7B C8B 107.9(17)
N4B C7B H7C 110.1
C8B C7B H7C 110.1
N4B C7B H7D 110.1
C8B C7B H7D 110.1
H7C C7B H7D 108.4
N1B C8B C7B 108.4(16)
N1B C8B H8C 110.0
C7B C8B H8C 110.0
N1B C8B H8D 110.0
C7B C8B H8D 110.0
H8C C8B H8D 108.4
N2B C9B H9D 109.5
N2B C9B H9E 109.5
H9D C9B H9E 109.5
N2B C9B H9F 109.5
H9D C9B H9F 109.5
H9E C9B H9F 109.5
N3B C10B H10D 109.5
N3B C10B H10E 109.5
H10D C10B H10E 109.5
N3B C10B H10F 109.5
H10D C10B H10F 109.5
H10E C10B H10F 109.5
N4B C11B H11D 109.5
N4B C11B H11E 109.5
H11D C11B H11E 109.5
N4B C11B H11F 109.5
H11D C11B H11F 109.5
H11E C11B H11F 109.5
Si1 C12A Zr1 119.2(11)
Si1 C12A H12A 107.5
Zr1 C12A H12A 107.5
Si1 C12A H12B 107.5
Zr1 C12A H12B 107.5
H12A C12A H12B 107.0
Si1 C13A H13A 109.5
Si1 C13A H13B 109.5
Si1 C13A H13C 109.5
Si1 C14A H14A 109.5
Si1 C14A H14B 109.5
Si1 C14A H14C 109.5
Si1 C15A H15A 109.5
Si1 C15A H15B 109.5
Si1 C15A H15C 109.5
Si1 C12B Zr1 122.9(10)
Si1 C12B H12C 106.6
Zr1 C12B H12C 106.6
Si1 C12B H12D 106.6
Zr1 C12B H12D 106.6
H12C C12B H12D 106.6
Si1 C13B H13D 109.5
Si1 C13B H13E 109.5
H13D C13B H13E 109.5
Si1 C13B H13F 109.5
H13D C13B H13F 109.5
H13E C13B H13F 109.5
Si1 C14B H14D 109.5
Si1 C14B H14E 109.5
H14D C14B H14E 109.5
Si1 C14B H14F 109.5
H14D C14B H14F 109.5
H14E C14B H14F 109.5
Si1 C15B H15D 109.5
Si1 C15B H15E 109.5
H15D C15B H15E 109.5
Si1 C15B H15F 109.5
H15D C15B H15F 109.5
H15E C15B H15F 109.5
Si2 C16A Zr1 114.4(11)
Si2 C16A H16A 108.7
Zr1 C16A H16A 108.7
Si2 C16A H16B 108.7
Zr1 C16A H16B 108.7
H16A C16A H16B 107.6
Si2 C17A H17A 109.5
Si2 C17A H17B 109.5
Si2 C17A H17C 109.5
Si2 C18A H18A 109.5
Si2 C18A H18B 109.5
Si2 C18A H18C 109.5
Si2 C19A H19A 109.5
Si2 C19A H19B 109.5
Si2 C19A H19C 109.5
Si2 C16B Zr1 125.2(11)
Si2 C16B H16C 106.0
Zr1 C16B H16C 106.0
Si2 C16B H16D 106.0
Zr1 C16B H16D 106.0
H16C C16B H16D 106.3
Si2 C17B H17D 109.5
Si2 C17B H17E 109.5
H17D C17B H17E 109.5
Si2 C17B H17F 109.5
H17D C17B H17F 109.5
H17E C17B H17F 109.5
Si2 C18B H18D 109.5
Si2 C18B H18E 109.5
H18D C18B H18E 109.5
Si2 C18B H18F 109.5
H18D C18B H18F 109.5
H18E C18B H18F 109.5
Si2 C19B H19D 109.5
Si2 C19B H19E 109.5
H19D C19B H19E 109.5
Si2 C19B H19F 109.5
H19D C19B H19F 109.5
H19E C19B H19F 109.5
C25 C20 C21 117.0(8)
C25 C20 B1 121.9(7)
C21 C20 B1 120.8(7)
C22 C21 C20 119.3(9)
C22 C21 H21 120.3
C20 C21 H21 120.3
C23 C22 C21 124.1(9)
C23 C22 Cl1 117.0(8)
C21 C22 Cl1 118.9(8)
C22 C23 C24 115.7(9)
C22 C23 H23 122.1
C24 C23 H23 122.1
C23 C24 C25 122.8(9)
C23 C24 Cl2 118.1(8)
C25 C24 Cl2 119.0(7)
C24 C25 C20 121.0(8)
C24 C25 H25 119.5
C20 C25 H25 119.5
C31 C26 C27 116.9(7)
C31 C26 B1 121.9(7)
C27 C26 B1 120.9(7)
C28 C27 C26 122.8(8)
C28 C27 H27 118.6
C26 C27 H27 118.6
C27 C28 C29 120.6(8)
C27 C28 Cl3 120.8(7)
C29 C28 Cl3 118.6(7)
C28 C29 C30 118.0(7)
C28 C29 H29 121.0
C30 C29 H29 121.0
C29 C30 C31 121.6(8)
C29 C30 Cl4 118.9(6)
C31 C30 Cl4 119.5(7)
C30 C31 C26 120.1(8)
C30 C31 H31 120.0
C26 C31 H31 120.0
C37 C32 C33 116.8(8)
C37 C32 B1 121.5(7)
C33 C32 B1 121.5(8)
C32 C33 C34 120.5(8)
C32 C33 H33 119.7
C34 C33 H33 119.7
C35 C34 C33 121.9(9)
C35 C34 Cl5 119.5(8)
C33 C34 Cl5 118.6(8)
C34 C35 C36 117.1(9)
C34 C35 H35 121.4
C36 C35 H35 121.4
C37 C36 C35 122.1(9)
C37 C36 Cl6 120.6(8)
C35 C36 Cl6 117.3(8)
C36 C37 C32 121.6(9)
C36 C37 H37 119.2
C32 C37 H37 119.2
C43 C38 C39 116.3(7)
C43 C38 B1 121.7(7)
C39 C38 B1 121.7(7)
C40 C39 C38 120.8(9)
C40 C39 H39 119.6
C38 C39 H39 119.6
C41 C40 C39 122.7(9)
C41 C40 Cl7 117.8(7)
C39 C40 Cl7 119.5(8)
C40 C41 C42 117.7(8)
C40 C41 H41 121.2
C42 C41 H41 121.2
C43 C42 C41 120.3(9)
C43 C42 Cl8 121.6(8)
C41 C42 Cl8 118.1(7)
C42 C43 C38 122.2(8)
C42 C43 H43 118.9
C38 C43 H43 118.9

loop_
_geom_bond_atom_site_label_1
_geom_bond_atom_site_label_2
_geom_bond_distance
Zr1 N1B 2.098(14)
Zr1 C16B 2.14(2)
Zr1 N3A 2.19(3)
Zr1 C12A 2.24(2)
Zr1 N3B 2.28(2)
Zr1 C12B 2.29(2)
Zr1 N1A 2.339(18)
Zr1 C16A 2.36(2)
Zr1 N2B 2.418(14)
Zr1 N4B 2.457(18)
Zr1 N2A 2.46(2)
Zr1 N4A 2.481(19)
Si1 C13A 1.786(13)
Si1 C12B 1.79(2)
Si1 C15B 1.819(14)
Si1 C14B 1.838(15)
Si1 C15A 1.841(14)
Si1 C14A 1.855(15)
Si1 C13B 1.872(14)
Si1 C12A 1.92(2)
Si2 C17B 1.844(15)
Si2 C18A 1.851(14)
Si2 C18B 1.860(15)
Si2 C19A 1.862(14)
Si2 C19B 1.871(15)
Si2 C16A 1.87(2)
Si2 C17A 1.876(14)
Si2 C16B 1.88(2)
Cl1 C22 1.766(9)
Cl2 C24 1.748(9)
Cl3 C28 1.740(8)
Cl4 C30 1.734(8)
Cl5 C34 1.727(9)
Cl6 C36 1.762(10)
Cl7 C40 1.748(10)
Cl8 C42 1.724(10)
B1 C38 1.630(12)
B1 C20 1.644(12)
B1 C32 1.645(12)
B1 C26 1.646(11)
N1A C10A 1.438(16)
N1A C1A 1.463(17)
N1A C8A 1.483(17)
N2A C9A 1.453(16)
N2A C3A 1.480(17)
N2A C2A 1.484(17)
N3A C4A 1.462(18)
N3A C5A 1.480(17)
N4A C11A 1.429(15)
N4A C6A 1.461(17)
N4A C7A 1.477(16)
C1A C2A 1.51(2)
C1A H1A 0.9900
C1A H1B 0.9900
C2A H2A 0.9900
C2A H2B 0.9900
C3A C4A 1.52(2)
C3A H3A 0.9900
C3A H3B 0.9900
C4A H4A 0.9900
C4A H4B 0.9900
C5A C6A 1.53(2)
C5A H5A 0.9900
C5A H5B 0.9900
C6A H6A 0.9900
C6A H6B 0.9900
C7A C8A 1.52(2)
C7A H7A 0.9900
C7A H7B 0.9900
C8A H8A 0.9900
C8A H8B 0.9900
C9A H9A 0.9800
C9A H9B 0.9800
C9A H9C 0.9800
C10A H10A 0.9800
C10A H10B 0.9800
C10A H10C 0.9800
C11A H11A 0.9800
C11A H11B 0.9800
C11A H11C 0.9800
N1B C1B 1.473(14)
N1B C8B 1.481(15)
N2B C9B 1.463(14)
N2B C2B 1.481(14)
N2B C3B 1.495(15)
N3B C10B 1.440(16)
N3B C4B 1.480(15)
N3B C5B 1.489(15)
N4B C11B 1.433(15)
N4B C6B 1.486(15)
N4B C7B 1.488(15)
C1B C2B 1.518(18)
C1B H1C 0.9900
C1B H1D 0.9900
C2B H2C 0.9900
C2B H2D 0.9900
C3B C4B 1.523(18)
C3B H3C 0.9900
C3B H3D 0.9900
C4B H4C 0.9900
C4B H4D 0.9900
C5B C6B 1.52(2)
C5B H5C 0.9900
C5B H5D 0.9900
C6B H6C 0.9900
C6B H6D 0.9900
C7B C8B 1.512(19)
C7B H7C 0.9900
C7B H7D 0.9900
C8B H8C 0.9900
C8B H8D 0.9900
C9B H9D 0.9800
C9B H9E 0.9800
C9B H9F 0.9800
C10B H10D 0.9800
C10B H10E 0.9800
C10B H10F 0.9800
C11B H11D 0.9800
C11B H11E 0.9800
C11B H11F 0.9800
C12A H12A 0.9900
C12A H12B 0.9900
C13A H13A 0.9800
C13A H13B 0.9800
C13A H13C 0.9800
C14A H14A 0.9800
C14A H14B 0.9800
C14A H14C 0.9800
C15A H15A 0.9800
C15A H15B 0.9800
C15A H15C 0.9800
C12B H12C 0.9900
C12B H12D 0.9900
C13B H13D 0.9800
C13B H13E 0.9800
C13B H13F 0.9800
C14B H14D 0.9800
C14B H14E 0.9800
C14B H14F 0.9800
C15B H15D 0.9800
C15B H15E 0.9800
C15B H15F 0.9800
C16A H16A 0.9900
C16A H16B 0.9900
C17A H17A 0.9800
C17A H17B 0.9800
C17A H17C 0.9800
C18A H18A 0.9800
C18A H18B 0.9800
C18A H18C 0.9800
C19A H19A 0.9800
C19A H19B 0.9800
C19A H19C 0.9800
C16B H16C 0.9900
C16B H16D 0.9900
C17B H17D 0.9800
C17B H17E 0.9800
C17B H17F 0.9800
C18B H18D 0.9800
C18B H18E 0.9800
C18B H18F 0.9800
C19B H19D 0.9800
C19B H19E 0.9800
C19B H19F 0.9800
C20 C25 1.389(11)
C20 C21 1.398(12)
C21 C22 1.383(13)
C21 H21 0.9500
C22 C23 1.362(14)
C23 C24 1.369(13)
C23 H23 0.9500
C24 C25 1.375(12)
C25 H25 0.9500
C26 C31 1.397(11)
C26 C27 1.406(11)
C27 C28 1.360(11)
C27 H27 0.9500
C28 C29 1.384(12)
C29 C30 1.393(12)
C29 H29 0.9500
C30 C31 1.395(12)
C31 H31 0.9500
C32 C37 1.384(12)
C32 C33 1.391(11)
C33 C34 1.401(12)
C33 H33 0.9500
C34 C35 1.358(13)
C35 C36 1.378(13)
C35 H35 0.9500
C36 C37 1.370(13)
C37 H37 0.9500
C38 C43 1.389(12)
C38 C39 1.394(11)
C39 C40 1.383(13)
C39 H39 0.9500
C40 C41 1.344(14)
C41 C42 1.399(13)
C41 H41 0.9500
C42 C43 1.378(12)
C43 H43 0.9500

loop_
_geom_torsion_atom_site_label_1
_geom_torsion_atom_site_label_2
_geom_torsion_atom_site_label_3
_geom_torsion_atom_site_label_4
_geom_torsion
N1B Zr1 N1A C10A -19(2)
C16B Zr1 N1A C10A -46.9(17)
N3A Zr1 N1A C10A 160.0(17)
C12A Zr1 N1A C10A 78(2)
N3B Zr1 N1A C10A 160.5(17)
C12B Zr1 N1A C10A 49(2)
C16A Zr1 N1A C10A -46.3(18)
N2B Zr1 N1A C10A -123.0(17)
N4B Zr1 N1A C10A 78.8(17)
N2A Zr1 N1A C10A -133.9(17)
N4A Zr1 N1A C10A 90.2(17)
N1B Zr1 N1A C1A 98(3)
C16B Zr1 N1A C1A 70.8(17)
N3A Zr1 N1A C1A -82.2(17)
C12A Zr1 N1A C1A -164.0(19)
N3B Zr1 N1A C1A -81.8(17)
C12B Zr1 N1A C1A 166.9(19)
C16A Zr1 N1A C1A 71.4(17)
N2B Zr1 N1A C1A -5.2(16)
N4B Zr1 N1A C1A -163.4(18)
N2A Zr1 N1A C1A -16.1(17)
N4A Zr1 N1A C1A -152.1(17)
N1B Zr1 N1A C8A -141(3)
C16B Zr1 N1A C8A -168.4(15)
N3A Zr1 N1A C8A 38.5(15)
C12A Zr1 N1A C8A -43(2)
N3B Zr1 N1A C8A 39.0(14)
C12B Zr1 N1A C8A -72(2)
C16A Zr1 N1A C8A -167.8(14)
N2B Zr1 N1A C8A 115.5(15)
N4B Zr1 N1A C8A -42.7(14)
N2A Zr1 N1A C8A 104.6(15)
N4A Zr1 N1A C8A -31.3(14)
N1B Zr1 N2A C9A 94(2)
C16B Zr1 N2A C9A 15(2)
N3A Zr1 N2A C9A -154(2)
C12A Zr1 N2A C9A -93(2)
N3B Zr1 N2A C9A -163(2)
C12B Zr1 N2A C9A -74(2)
N1A Zr1 N2A C9A 108(2)
C16A Zr1 N2A C9A -3(2)
N2B Zr1 N2A C9A 45(3)
N4B Zr1 N2A C9A 149.5(18)
N4A Zr1 N2A C9A 166.0(18)
N1B Zr1 N2A C3A -141.5(16)
C16B Zr1 N2A C3A 139.0(18)
N3A Zr1 N2A C3A -30.3(16)
C12A Zr1 N2A C3A 31(2)
N3B Zr1 N2A C3A -39.1(15)
C12B Zr1 N2A C3A 50(2)
N1A Zr1 N2A C3A -128.3(16)
C16A Zr1 N2A C3A 120.8(16)
N2B Zr1 N2A C3A 169(4)
N4B Zr1 N2A C3A -86.5(16)
N4A Zr1 N2A C3A -70.0(16)
N1B Zr1 N2A C2A -22.8(17)
C16B Zr1 N2A C2A -102(2)
N3A Zr1 N2A C2A 88.4(19)
C12A Zr1 N2A C2A 150.0(17)
N3B Zr1 N2A C2A 79.6(17)
C12B Zr1 N2A C2A 168.5(17)
N1A Zr1 N2A C2A -9.6(17)
C16A Zr1 N2A C2A -120.5(18)
N2B Zr1 N2A C2A -72(3)
N4B Zr1 N2A C2A 32(2)
N4A Zr1 N2A C2A 49(2)
N1B Zr1 N3A C4A 84(3)
C16B Zr1 N3A C4A -16(5)
C12A Zr1 N3A C4A -127(3)
N3B Zr1 N3A C4A 80(6)
C12B Zr1 N3A C4A -122(3)
N1A Zr1 N3A C4A 84(3)
C16A Zr1 N3A C4A -50(4)
N2B Zr1 N3A C4A 12(3)
N4B Zr1 N3A C4A 150(3)
N2A Zr1 N3A C4A 8(3)
N4A Zr1 N3A C4A 156(3)
N1B Zr1 N3A C5A -84(3)
C16B Zr1 N3A C5A 176(3)
C12A Zr1 N3A C5A 65(3)
N3B Zr1 N3A C5A -87(6)
C12B Zr1 N3A C5A 70(3)
N1A Zr1 N3A C5A -84(3)
C16A Zr1 N3A C5A 143(2)
N2B Zr1 N3A C5A -156(3)
N4B Zr1 N3A C5A -18(3)
N2A Zr1 N3A C5A -160(3)
N4A Zr1 N3A C5A -12(2)
N1B Zr1 N4A C11A -114.1(17)
C16B Zr1 N4A C11A -52(2)
N3A Zr1 N4A C11A 133.6(18)
C12A Zr1 N4A C11A 45.7(16)
N3B Zr1 N4A C11A 142.3(17)
C12B Zr1 N4A C11A 34.1(17)
N1A Zr1 N4A C11A -127.9(17)
C16A Zr1 N4A C11A -24(2)
N2B Zr1 N4A C11A -173.9(14)
N4B Zr1 N4A C11A -75(3)
N2A Zr1 N4A C11A 172.1(15)
N1B Zr1 N4A C6A 142.9(13)
C16B Zr1 N4A C6A -154.7(19)
N3A Zr1 N4A C6A 30.6(14)
C12A Zr1 N4A C6A -57.3(13)
N3B Zr1 N4A C6A 39.3(13)
C12B Zr1 N4A C6A -69.0(14)
N1A Zr1 N4A C6A 129.1(13)
C16A Zr1 N4A C6A -127.3(17)
N2B Zr1 N4A C6A 83.0(13)
N4B Zr1 N4A C6A -178(3)
N2A Zr1 N4A C6A 69.1(14)
N1B Zr1 N4A C7A 21.2(15)
C16B Zr1 N4A C7A 84(2)
N3A Zr1 N4A C7A -91.0(16)
C12A Zr1 N4A C7A -179.0(16)
N3B Zr1 N4A C7A -82.3(15)
C12B Zr1 N4A C7A 169.4(16)
N1A Zr1 N4A C7A 7.4(14)
C16A Zr1 N4A C7A 111.0(17)
N2B Zr1 N4A C7A -38.6(18)
N4B Zr1 N4A C7A 60(2)
N2A Zr1 N4A C7A -52.6(17)
C10A N1A C1A C2A 167(2)
C8A N1A C1A C2A -77(3)
Zr1 N1A C1A C2A 42(3)
C9A N2A C2A C1A -88(3)
C3A N2A C2A C1A 154(2)
Zr1 N2A C2A C1A 35(3)
N1A C1A C2A N2A -57(4)
C9A N2A C3A C4A 177(2)
C2A N2A C3A C4A -66(3)
Zr1 N2A C3A C4A 48(2)
C5A N3A C4A C3A -176(2)
Zr1 N3A C4A C3A 15(4)
N2A C3A C4A N3A -41(3)
C4A N3A C5A C6A -179(2)
Zr1 N3A C5A C6A -9(4)
C11A N4A C6A C5A -172(2)
C7A N4A C6A C5A 70(3)
Zr1 N4A C6A C5A -48(2)
N3A C5A C6A N4A 40(3)
C11A N4A C7A C8A 157(2)
C6A N4A C7A C8A -98(2)
Zr1 N4A C7A C8A 18(2)
C10A N1A C8A C7A -76(3)
C1A N1A C8A C7A 169(2)
Zr1 N1A C8A C7A 52(2)
N4A C7A C8A N1A -47(3)
C16B Zr1 N1B C1B 72.8(16)
N3A Zr1 N1B C1B -79.8(16)
C12A Zr1 N1B C1B 175.0(17)
N3B Zr1 N1B C1B -79.3(16)
C12B Zr1 N1B C1B 149.3(16)
N1A Zr1 N1B C1B -79(3)
C16A Zr1 N1B C1B 75.6(16)
N2B Zr1 N1B C1B -6.6(15)
N4B Zr1 N1B C1B -155.1(17)
N2A Zr1 N1B C1B -15.7(16)
N4A Zr1 N1B C1B -146.4(16)
C16B Zr1 N1B C8B -124.0(19)
N3A Zr1 N1B C8B 83.4(19)
C12A Zr1 N1B C8B -22(3)
N3B Zr1 N1B C8B 83.9(19)
C12B Zr1 N1B C8B -47(3)
N1A Zr1 N1B C8B 84(3)
C16A Zr1 N1B C8B -121.2(18)
N2B Zr1 N1B C8B 156.6(19)
N4B Zr1 N1B C8B 8.1(17)
N2A Zr1 N1B C8B 147.5(19)
N4A Zr1 N1B C8B 16.8(18)
N1B Zr1 N2B C9B 146.4(16)
C16B Zr1 N2B C9B 64.6(18)
N3A Zr1 N2B C9B -102.7(17)
C12A Zr1 N2B C9B -34.8(19)
N3B Zr1 N2B C9B -110.8(15)
C12B Zr1 N2B C9B -14(2)
N1A Zr1 N2B C9B 160.8(16)
C16A Zr1 N2B C9B 46.8(16)
N4B Zr1 N2B C9B -171.0(14)
N2A Zr1 N2B C9B -84(4)
N4A Zr1 N2B C9B -152.8(14)
N1B Zr1 N2B C2B 27.6(10)
C16B Zr1 N2B C2B -54.2(14)
N3A Zr1 N2B C2B 138.5(12)
C12A Zr1 N2B C2B -153.6(12)
N3B Zr1 N2B C2B 130.4(11)
C12B Zr1 N2B C2B -132.8(13)
N1A Zr1 N2B C2B 42.0(10)
C16A Zr1 N2B C2B -71.9(12)
N4B Zr1 N2B C2B 70.2(12)
N2A Zr1 N2B C2B 157(4)
N4A Zr1 N2B C2B 88.4(12)
N1B Zr1 N2B C3B -90.5(13)
C16B Zr1 N2B C3B -172.3(16)
N3A Zr1 N2B C3B 20.4(14)
C12A Zr1 N2B C3B 88.3(16)
N3B Zr1 N2B C3B 12.3(12)
C12B Zr1 N2B C3B 109.1(15)
N1A Zr1 N2B C3B -76.1(12)
C16A Zr1 N2B C3B 170.0(14)
N4B Zr1 N2B C3B -47.9(15)
N2A Zr1 N2B C3B 39(3)
N4A Zr1 N2B C3B -29.7(15)
N1B Zr1 N3B C10B 159.9(15)
C16B Zr1 N3B C10B 76(3)
N3A Zr1 N3B C10B -23(5)
C12A Zr1 N3B C10B -51.1(16)
C12B Zr1 N3B C10B -47.0(16)
N1A Zr1 N3B C10B 159.9(16)
C16A Zr1 N3B C10B 37(2)
N2B Zr1 N3B C10B 86.2(16)
N4B Zr1 N3B C10B -133.1(16)
N2A Zr1 N3B C10B 80.5(16)
N4A Zr1 N3B C10B -125.0(16)
N1B Zr1 N3B C4B 36.2(13)
C16B Zr1 N3B C4B -47(3)
N3A Zr1 N3B C4B -147(7)
C12A Zr1 N3B C4B -174.8(13)
C12B Zr1 N3B C4B -170.7(12)
N1A Zr1 N3B C4B 36.2(12)
C16A Zr1 N3B C4B -87(2)
N2B Zr1 N3B C4B -37.5(12)
N4B Zr1 N3B C4B 103.2(13)
N2A Zr1 N3B C4B -43.2(12)
N4A Zr1 N3B C4B 111.3(13)
N1B Zr1 N3B C5B -82.6(13)
C16B Zr1 N3B C5B -166(2)
N3A Zr1 N3B C5B 94(6)
C12A Zr1 N3B C5B 66.3(14)
C12B Zr1 N3B C5B 70.5(14)
N1A Zr1 N3B C5B -82.7(13)
C16A Zr1 N3B C5B 154.6(17)
N2B Zr1 N3B C5B -156.3(14)
N4B Zr1 N3B C5B -15.7(13)
N2A Zr1 N3B C5B -162.1(15)
N4A Zr1 N3B C5B -7.6(12)
N1B Zr1 N4B C11B -122(2)
C16B Zr1 N4B C11B -61(2)
N3A Zr1 N4B C11B 127(2)
C12A Zr1 N4B C11B 42.2(19)
N3B Zr1 N4B C11B 135(2)
C12B Zr1 N4B C11B 29(2)
N1A Zr1 N4B C11B -137(2)
C16A Zr1 N4B C11B -39(2)
N2B Zr1 N4B C11B -167.0(17)
N2A Zr1 N4B C11B 177.1(18)
N4A Zr1 N4B C11B 99(3)
N1B Zr1 N4B C6B 89.1(14)
C16B Zr1 N4B C6B 149.9(17)
N3A Zr1 N4B C6B -22.2(15)
C12A Zr1 N4B C6B -106.5(15)
N3B Zr1 N4B C6B -14.2(14)
C12B Zr1 N4B C6B -119.7(15)
N1A Zr1 N4B C6B 73.8(14)
C16A Zr1 N4B C6B 172.0(15)
N2B Zr1 N4B C6B 44.3(17)
N2A Zr1 N4B C6B 28.3(18)
N4A Zr1 N4B C6B -50(2)
N1B Zr1 N4B C7B -28.7(13)
C16B Zr1 N4B C7B 32.1(18)
N3A Zr1 N4B C7B -140.0(15)
C12A Zr1 N4B C7B 135.7(15)
N3B Zr1 N4B C7B -132.0(14)
C12B Zr1 N4B C7B 122.6(14)
N1A Zr1 N4B C7B -44.0(13)
C16A Zr1 N4B C7B 54.3(17)
N2B Zr1 N4B C7B -73.5(14)
N2A Zr1 N4B C7B -89.4(15)
N4A Zr1 N4B C7B -168(3)
C8B N1B C1B C2B 178.2(18)
Zr1 N1B C1B C2B -16(2)
C9B N2B C2B C1B -171.2(17)
C3B N2B C2B C1B 70.4(19)
Zr1 N2B C2B C1B -44.1(16)
N1B C1B C2B N2B 43(2)
C9B N2B C3B C4B 144.7(19)
C2B N2B C3B C4B -98(2)
Zr1 N2B C3B C4B 15(2)
C10B N3B C4B C3B -70(2)
C5B N3B C4B C3B 171.6(18)
Zr1 N3B C4B C3B 57.5(18)
N2B C3B C4B N3B -49(3)
C10B N3B C5B C6B 170(2)
C4B N3B C5B C6B -69(2)
Zr1 N3B C5B C6B 45(2)
C11B N4B C6B C5B -101(3)
C7B N4B C6B C5B 159.7(18)
Zr1 N4B C6B C5B 43(2)
N3B C5B C6B N4B -66(3)
C11B N4B C7B C8B 164(2)
C6B N4B C7B C8B -66(2)
Zr1 N4B C7B C8B 44(2)
C1B N1B C8B C7B 177.6(19)
Zr1 N1B C8B C7B 14(3)
N4B C7B C8B N1B -38(3)
C13A Si1 C12A Zr1 -26.6(18)
C12B Si1 C12A Zr1 74(4)
C15B Si1 C12A Zr1 142.9(13)
C14B Si1 C12A Zr1 -97.5(16)
C15A Si1 C12A Zr1 101.0(15)
C14A Si1 C12A Zr1 -146.9(15)
C13B Si1 C12A Zr1 10(2)
N1B Zr1 C12A Si1 -151.8(11)
C16B Zr1 C12A Si1 -57.3(16)
N3A Zr1 C12A Si1 96.3(15)
N3B Zr1 C12A Si1 100.3(14)
C12B Zr1 C12A Si1 -64(3)
N1A Zr1 C12A Si1 -179.3(9)
C16A Zr1 C12A Si1 -49.7(14)
N2B Zr1 C12A Si1 30(2)
N4B Zr1 C12A Si1 -179.8(15)
N2A Zr1 C12A Si1 41.6(19)
N4A Zr1 C12A Si1 168.8(16)
C13A Si1 C12B Zr1 10(2)
C15B Si1 C12B Zr1 161.8(14)
C14B Si1 C12B Zr1 -69.0(18)
C15A Si1 C12B Zr1 126.8(15)
C14A Si1 C12B Zr1 -123.5(16)
C13B Si1 C12B Zr1 44.6(19)
C12A Si1 C12B Zr1 -78(4)
N1B Zr1 C12B Si1 -160.0(10)
C16B Zr1 C12B Si1 -87.1(16)
N3A Zr1 C12B Si1 66.8(16)
C12A Zr1 C12B Si1 87(4)
N3B Zr1 C12B Si1 70.1(16)
N1A Zr1 C12B Si1 176.5(9)
C16A Zr1 C12B Si1 -78.7(15)
N2B Zr1 C12B Si1 -14(2)
N4B Zr1 C12B Si1 149.6(15)
N2A Zr1 C12B Si1 0(2)
N4A Zr1 C12B Si1 137.2(16)
C17B Si2 C16A Zr1 147.4(18)
C18A Si2 C16A Zr1 -87.4(18)
C18B Si2 C16A Zr1 -103(2)
C19A Si2 C16A Zr1 26.7(19)
C19B Si2 C16A Zr1 38.3(18)
C17A Si2 C16A Zr1 151.1(15)
C16B Si2 C16A Zr1 -54(2)
N1B Zr1 C16A Si2 54.0(14)
C16B Zr1 C16A Si2 62(2)
N3A Zr1 C16A Si2 -170.2(13)
C12A Zr1 C16A Si2 -94.1(15)
N3B Zr1 C16A Si2 177.0(9)
C12B Zr1 C16A Si2 -90.4(14)
N1A Zr1 C16A Si2 60.6(15)
N2B Zr1 C16A Si2 129.7(14)
N4B Zr1 C16A Si2 -15(2)
N2A Zr1 C16A Si2 138.5(14)
N4A Zr1 C16A Si2 -29(2)
C17B Si2 C16B Zr1 114(3)
C18A Si2 C16B Zr1 -121(3)
C18B Si2 C16B Zr1 -132(3)
C19A Si2 C16B Zr1 -20(3)
C19B Si2 C16B Zr1 -6(2)
C16A Si2 C16B Zr1 90(3)
C17A Si2 C16B Zr1 122(2)
N1B Zr1 C16B Si2 91(2)
N3A Zr1 C16B Si2 -162.1(18)
C12A Zr1 C16B Si2 -56(3)
N3B Zr1 C16B Si2 179.6(11)
C12B Zr1 C16B Si2 -54(2)
N1A Zr1 C16B Si2 98(2)
C16A Zr1 C16B Si2 -80(3)
N2B Zr1 C16B Si2 170(3)
N4B Zr1 C16B Si2 35(3)
N2A Zr1 C16B Si2 176(2)
N4A Zr1 C16B Si2 29(3)
C38 B1 C20 C25 -149.1(8)
C32 B1 C20 C25 88.8(9)
C26 B1 C20 C25 -33.7(11)
C38 B1 C20 C21 36.9(11)
C32 B1 C20 C21 -85.3(9)
C26 B1 C20 C21 152.2(8)
C25 C20 C21 C22 1.5(14)
B1 C20 C21 C22 175.9(9)
C20 C21 C22 C23 2.2(17)
C20 C21 C22 Cl1 -178.8(8)
C21 C22 C23 C24 -2.9(19)
Cl1 C22 C23 C24 178.1(9)
C22 C23 C24 C25 -0.2(18)
C22 C23 C24 Cl2 -176.2(9)
C23 C24 C25 C20 3.9(17)
Cl2 C24 C25 C20 179.9(7)
C21 C20 C25 C24 -4.4(14)
B1 C20 C25 C24 -178.7(9)
C38 B1 C26 C31 90.2(8)
C20 B1 C26 C31 -31.7(10)
C32 B1 C26 C31 -149.7(7)
C38 B1 C26 C27 -83.0(8)
C20 B1 C26 C27 155.0(7)
C32 B1 C26 C27 37.1(10)
C31 C26 C27 C28 -0.4(12)
B1 C26 C27 C28 173.1(8)
C26 C27 C28 C29 1.2(14)
C26 C27 C28 Cl3 -179.6(6)
C27 C28 C29 C30 -1.8(13)
Cl3 C28 C29 C30 179.0(7)
C28 C29 C30 C31 1.7(13)
C28 C29 C30 Cl4 -178.5(6)
C29 C30 C31 C26 -0.9(13)
Cl4 C30 C31 C26 179.2(6)
C27 C26 C31 C30 0.2(11)
B1 C26 C31 C30 -173.3(7)
C38 B1 C32 C37 -36.7(10)
C20 B1 C32 C37 86.1(9)
C26 B1 C32 C37 -150.6(7)
C38 B1 C32 C33 149.7(7)
C20 B1 C32 C33 -87.5(9)
C26 B1 C32 C33 35.8(10)
C37 C32 C33 C34 1.6(12)
B1 C32 C33 C34 175.5(7)
C32 C33 C34 C35 -0.5(13)
C32 C33 C34 Cl5 178.9(6)
C33 C34 C35 C36 -1.0(14)
Cl5 C34 C35 C36 179.7(7)
C34 C35 C36 C37 1.2(15)
C34 C35 C36 Cl6 -175.8(7)
C35 C36 C37 C32 0.0(16)
Cl6 C36 C37 C32 176.8(7)
C33 C32 C37 C36 -1.4(13)
B1 C32 C37 C36 -175.3(9)
C20 B1 C38 C43 -151.4(8)
C32 B1 C38 C43 -33.8(10)
C26 B1 C38 C43 86.4(9)
C20 B1 C38 C39 35.4(11)
C32 B1 C38 C39 153.0(7)
C26 B1 C38 C39 -86.8(9)
C43 C38 C39 C40 -0.4(12)
B1 C38 C39 C40 173.2(8)
C38 C39 C40 C41 0.6(15)
C38 C39 C40 Cl7 -177.7(7)
C39 C40 C41 C42 -0.8(15)
Cl7 C40 C41 C42 177.5(8)
C40 C41 C42 C43 0.8(14)
C40 C41 C42 Cl8 -176.8(8)
C41 C42 C43 C38 -0.7(14)
Cl8 C42 C43 C38 176.8(7)
C39 C38 C43 C42 0.4(12)
B1 C38 C43 C42 -173.1(8)
